data_7118203
loop_
_publ_author_name
'Han, Ying'
'Meng, Zheng'
'Chen, Chuan-Feng'

_publ_section_title
;
 Acid/base controllable complexation of a triptycene-derived
 macrotricyclic host and protonated 4,4'-bipyridinium/pyridinium salts.
;
_journal_issue 3
_journal_name_full 'Chemical communications (Cambridge, England)'
_journal_page_first 590
_journal_page_last 593
_journal_paper_doi 10.1039/c5cc08166a
_journal_volume 52
_journal_year 2016
_chemical_formula_moiety 'C68 H76 O16, 2(C10 H9 N2), 2(F6 P), 4(C2 H3 N), 2(H2 O)'
_chemical_formula_sum 'C96 H110 F12 N8 O18 P2'
_chemical_formula_weight 1953.85
_space_group_crystal_system triclinic
_space_group_IT_number 2
_space_group_name_Hall '-P 1'
_space_group_name_H-M_alt 'P -1'
_symmetry_space_group_name_Hall '-P 1'
_symmetry_space_group_name_H-M 'P -1'
_atom_sites_solution_hydrogens mixed
_atom_sites_solution_primary direct
_audit_creation_date 2015-07-07
_audit_creation_method
;
Olex2 1.2
(compiled 2015.01.26 svn.r3150 for OlexSys, GUI svn.r4998)
;
_audit_update_record
;
2015-09-28 deposited with the CCDC.
2015-11-02 downloaded from the CCDC.
;
_cell_angle_alpha 106.161(3)
_cell_angle_beta 102.667(3)
_cell_angle_gamma 98.0070(10)
_cell_formula_units_Z 1
_cell_length_a 12.010(2)
_cell_length_b 13.437(3)
_cell_length_c 16.320(3)
_cell_measurement_reflns_used 8322
_cell_measurement_temperature 173.1500
_cell_measurement_theta_max 27.4848
_cell_measurement_theta_min 1.6152
_cell_volume 2411.0(8)
_computing_cell_refinement 'CrystalClear (Rigaku Inc., 2007)'
_computing_data_collection 'CrystalClear (Rigaku Inc., 2007)'
_computing_data_reduction 'CrystalClear (Rigaku Inc., 2007)'
_computing_molecular_graphics 'Olex2 (Dolomanov et al., 2009)'
_computing_publication_material 'Olex2 (Dolomanov et al., 2009)'
_computing_structure_refinement 'ShelXL (Sheldrick, 2008)'
_computing_structure_solution
;
????
;
_diffrn_ambient_temperature 173.1500
_diffrn_detector_area_resol_mean 28.5714
_diffrn_measured_fraction_theta_full 0.997
_diffrn_measured_fraction_theta_max 0.996
_diffrn_measurement_details
;
scan:
    Number of images: 360
               Slice: -110.0000 - 70.0000
         Image width: 0.5000
            Exp time: 6.0000
       Rotation axis: Omega
               Omega: 0.0000
                 Chi: 45.0000
                 Phi: 0.0000
                 XTD: 40.0300
              2theta: -20.7292
scan:
    Number of images: 360
               Slice: -110.0000 - 70.0000
         Image width: 0.5000
            Exp time: 6.0000
       Rotation axis: Omega
               Omega: 0.0000
                 Chi: 45.0000
                 Phi: 180.0000
                 XTD: 40.0300
              2theta: -20.7292
scan:
    Number of images: 344
               Slice: -110.0000 - 62.0000
         Image width: 0.5000
            Exp time: 6.0000
       Rotation axis: Omega
               Omega: 0.0000
                 Chi: 45.0000
                 Phi: 90.0000
                 XTD: 40.0300
              2theta: -20.7292
;
_diffrn_measurement_device
;
Saturn724+ (2x2 bin mode)
;
_diffrn_measurement_device_details
;
AFC10: Fixed Chi 2 circle
;
_diffrn_measurement_device_type 'MM007-HF CCD(Saturn 724+)'
_diffrn_measurement_method '\w scans at fixed \c = 45\%'
_diffrn_orient_matrix_type d*Trek
_diffrn_orient_matrix_UB_11 0.0075
_diffrn_orient_matrix_UB_12 0.0030
_diffrn_orient_matrix_UB_13 0.0870
_diffrn_orient_matrix_UB_21 -0.0178
_diffrn_orient_matrix_UB_22 -0.0743
_diffrn_orient_matrix_UB_23 0.0211
_diffrn_orient_matrix_UB_31 0.0562
_diffrn_orient_matrix_UB_32 -0.0320
_diffrn_orient_matrix_UB_33 0.0143
_diffrn_radiation_detector CCD
_diffrn_radiation_monochromator Confocal
_diffrn_radiation_type MoK\a
_diffrn_radiation_wavelength 0.71073
_diffrn_reflns_av_R_equivalents 0.0402
_diffrn_reflns_av_unetI/netI 0.0343
_diffrn_reflns_laue_measured_fraction_full 0.997
_diffrn_reflns_laue_measured_fraction_max 0.996
_diffrn_reflns_limit_h_max 15
_diffrn_reflns_limit_h_min -15
_diffrn_reflns_limit_k_max 17
_diffrn_reflns_limit_k_min -17
_diffrn_reflns_limit_l_max 21
_diffrn_reflns_limit_l_min -21
_diffrn_reflns_number 31774
_diffrn_reflns_point_group_measured_fraction_full 0.997
_diffrn_reflns_point_group_measured_fraction_max 0.996
_diffrn_reflns_theta_full 26.000
_diffrn_reflns_theta_max 27.484
_diffrn_reflns_theta_min 1.615
_diffrn_source 'Rotating Anode'
_diffrn_source_current 24.0000
_diffrn_source_power 1.2000
_diffrn_source_voltage 50.0000
_exptl_absorpt_coefficient_mu 0.139
_exptl_absorpt_correction_T_max 1.0000
_exptl_absorpt_correction_T_min 0.7514
_exptl_absorpt_correction_type multi-scan
_exptl_absorpt_process_details 'CrystalClear (Rigaku Inc., 2007)'
_exptl_crystal_colour yellow
_exptl_crystal_colour_primary yellow
_exptl_crystal_density_diffrn 1.346
_exptl_crystal_description block
_exptl_crystal_F_000 1024
_exptl_crystal_size_max 0.29
_exptl_crystal_size_mid 0.26
_exptl_crystal_size_min 0.16
_refine_diff_density_max 0.568
_refine_diff_density_min -0.506
_refine_diff_density_rms 0.061
_refine_ls_extinction_method none
_refine_ls_goodness_of_fit_ref 1.158
_refine_ls_hydrogen_treatment constr
_refine_ls_matrix_type full
_refine_ls_number_parameters 620
_refine_ls_number_reflns 11027
_refine_ls_number_restraints 0
_refine_ls_restrained_S_all 1.158
_refine_ls_R_factor_all 0.0853
_refine_ls_R_factor_gt 0.0815
_refine_ls_shift/su_max 0.001
_refine_ls_shift/su_mean 0.000
_refine_ls_structure_factor_coef Fsqd
_refine_ls_weighting_details 'w=1/[\s^2^(Fo^2^)+(0.0547P)^2^+3.5486P] where P=(Fo^2^+2Fc^2^)/3'
_refine_ls_weighting_scheme calc
_refine_ls_wR_factor_gt 0.1908
_refine_ls_wR_factor_ref 0.1939
_reflns_Friedel_coverage 0.000
_reflns_number_gt 10416
_reflns_number_total 11027
_reflns_threshold_expression 'I > 2\s(I)'
_cod_data_source_file c5cc08166a2.cif
_cod_data_source_block mx3910
_cod_original_cell_volume 2411.1(8)
_cod_database_code 7118203
_shelx_space_group_comment
;
The symmetry employed for this shelxl refinement is uniquely defined
by the following loop, which should always be used as a source of
symmetry information in preference to the above space-group names.
They are only intended as comments.
;
_diffrn_number_total 11027
_olex2_refinement_description
;
1. Fixed Uiso
 At 1.2 times of:
  All C(H) groups, All C(H,H) groups, All N(H) groups
 At 1.5 times of:
  All C(H,H,H) groups, All O(H,H) groups
2.a Free rotating group:
 O9(H9A,H9B)
2.b Secondary CH2 refined with riding coordinates:
 C15(H15A,H15B), C16(H16A,H16B), C17(H17A,H17B), C18(H18A,H18B), C19(H19A,
 H19B), C20(H20A,H20B), C29(H29A,H29B), C30(H30A,H30B), C31(H31A,H31B),
 C32(H32A,H32B), C33(H33A,H33B), C34(H34A,H34B)
2.c Aromatic/amide H refined with riding coordinates:
 C3(H3), C4(H4), C5(H5), C6(H6), C11(H11), C14(H14), C22(H22), C25(H25),
 N1(H1), C35(H35), C36(H36), C38(H38), C39(H39), C41(H41), C42(H42), C43(H43),
 C44(H44)
2.d Idealised Me refined as rotating group:
 C8(H8A,H8B,H8C), C28(H28A,H28B,H28C), C45(H45A,H45B,H45C), C47(H47A,H47B,H47C)
;
_shelx_shelxl_version_number 2014/7
_olex2_submission_special_instructions 'No special instructions were received'

loop_
_space_group_symop_operation_xyz
'x, y, z'
'-x, -y, -z'

loop_
_atom_site_label
_atom_site_type_symbol
_atom_site_fract_x
_atom_site_fract_y
_atom_site_fract_z
_atom_site_U_iso_or_equiv
_atom_site_adp_type
_atom_site_occupancy
_atom_site_site_symmetry_order
_atom_site_calc_flag
_atom_site_refinement_flags_posn
O1 O 0.54147(18) 0.47287(15) 0.11723(14) 0.0359(4) Uani 1 1 d .
O2 O 0.6695(2) 0.68477(15) 0.16759(13) 0.0397(5) Uani 1 1 d .
O3 O 0.60097(18) 0.80615(14) 0.31875(12) 0.0324(4) Uani 1 1 d .
O4 O 0.50442(16) 0.85729(15) 0.46630(11) 0.0301(4) Uani 1 1 d .
O5 O 0.28652(16) 0.81521(16) 0.46105(11) 0.0315(4) Uani 1 1 d .
O6 O 0.10019(19) 0.74545(17) 0.29577(13) 0.0407(5) Uani 1 1 d .
O7 O 0.1923(2) 0.59455(17) 0.18136(14) 0.0418(5) Uani 1 1 d .
O8 O 0.32808(17) 0.43761(15) 0.12237(13) 0.0348(4) Uani 1 1 d .
C1 C 0.5407(2) 0.04777(19) 0.15040(15) 0.0263(5) Uani 1 1 d .
C2 C 0.4219(2) 0.02332(19) 0.14741(16) 0.0262(5) Uani 1 1 d .
C3 C 0.3523(3) -0.0733(2) 0.09116(17) 0.0315(5) Uani 1 1 d .
H3 H 0.2737 -0.0897 0.0890 0.038 Uiso 1 1 calc R
C4 C 0.4005(3) -0.1456(2) 0.03788(17) 0.0368(6) Uani 1 1 d .
H4 H 0.3540 -0.2107 0.0006 0.044 Uiso 1 1 calc R
C5 C 0.5172(3) -0.1211(2) 0.04025(17) 0.0355(6) Uani 1 1 d .
H5 H 0.5486 -0.1694 0.0041 0.043 Uiso 1 1 calc R
C6 C 0.5879(3) -0.0241(2) 0.09675(16) 0.0301(5) Uani 1 1 d .
H6 H 0.6663 -0.0078 0.0983 0.036 Uiso 1 1 calc R
C7 C 0.6064(2) 0.15680(19) 0.21548(16) 0.0246(5) Uani 1 1 d .
C8 C 0.7349(2) 0.1825(2) 0.21891(18) 0.0304(5) Uani 1 1 d .
H8A H 0.7726 0.1300 0.2358 0.046 Uiso 1 1 calc GR
H8B H 0.7710 0.2511 0.2616 0.046 Uiso 1 1 calc GR
H8C H 0.7423 0.1827 0.1616 0.046 Uiso 1 1 calc GR
C9 C 0.5364(2) 0.23454(19) 0.18794(15) 0.0246(5) Uani 1 1 d .
C10 C 0.4191(2) 0.21151(19) 0.18463(15) 0.0250(5) Uani 1 1 d .
C11 C 0.3453(2) 0.2761(2) 0.16148(16) 0.0270(5) Uani 1 1 d .
H11 H 0.2665 0.2599 0.1588 0.032 Uiso 1 1 calc R
C12 C 0.3907(2) 0.3651(2) 0.14230(16) 0.0285(5) Uani 1 1 d .
C13 C 0.5079(2) 0.38600(19) 0.14146(16) 0.0279(5) Uani 1 1 d .
C14 C 0.5815(2) 0.32188(19) 0.16574(16) 0.0259(5) Uani 1 1 d .
H14 H 0.6600 0.3370 0.1672 0.031 Uiso 1 1 calc R
C15 C 0.6569(3) 0.4943(2) 0.10791(19) 0.0353(6) Uani 1 1 d .
H15A H 0.6656 0.4399 0.0578 0.042 Uiso 1 1 calc R
H15B H 0.7138 0.4961 0.1609 0.042 Uiso 1 1 calc R
C16 C 0.6745(3) 0.6012(2) 0.09337(19) 0.0404(7) Uani 1 1 d .
H16A H 0.7498 0.6160 0.0817 0.048 Uiso 1 1 calc R
H16B H 0.6147 0.5986 0.0416 0.048 Uiso 1 1 calc R
C17 C 0.5545(3) 0.7004(2) 0.1671(2) 0.0443(7) Uani 1 1 d .
H17A H 0.5131 0.6460 0.1847 0.053 Uiso 1 1 calc R
H17B H 0.5116 0.6959 0.1080 0.053 Uiso 1 1 calc R
C18 C 0.5637(3) 0.8080(2) 0.23093(19) 0.0447(8) Uani 1 1 d .
H18A H 0.6191 0.8604 0.2212 0.054 Uiso 1 1 calc R
H18B H 0.4883 0.8276 0.2213 0.054 Uiso 1 1 calc R
C19 C 0.6214(3) 0.9093(2) 0.38049(17) 0.0327(6) Uani 1 1 d .
H19A H 0.5606 0.9452 0.3617 0.039 Uiso 1 1 calc R
H19B H 0.6959 0.9505 0.3830 0.039 Uiso 1 1 calc R
C20 C 0.6221(2) 0.9010(2) 0.47055(17) 0.0295(5) Uani 1 1 d .
H20A H 0.6734 0.8554 0.4857 0.035 Uiso 1 1 calc R
H20B H 0.6493 0.9705 0.5152 0.035 Uiso 1 1 calc R
C21 C 0.4820(2) 0.85229(19) 0.54407(16) 0.0252(5) Uani 1 1 d .
C22 C 0.5675(2) 0.87127(19) 0.62268(16) 0.0249(5) Uani 1 1 d .
H22 H 0.6462 0.8863 0.6246 0.030 Uiso 1 1 calc R
C23 C 0.5340(2) 0.86760(18) 0.69865(15) 0.0237(5) Uani 1 1 d .
C24 C 0.4162(2) 0.84404(18) 0.69550(15) 0.0233(5) Uani 1 1 d .
C25 C 0.3306(2) 0.82377(18) 0.61665(16) 0.0249(5) Uani 1 1 d .
H25 H 0.2521 0.8072 0.6146 0.030 Uiso 1 1 calc R
C26 C 0.3633(2) 0.82839(19) 0.54076(16) 0.0255(5) Uani 1 1 d .
C27 C 0.6179(2) 0.88838(19) 0.79058(15) 0.0243(5) Uani 1 1 d .
C28 C 0.7464(2) 0.9140(2) 0.79479(17) 0.0310(5) Uani 1 1 d .
H28A H 0.7631 0.9770 0.7789 0.047 Uiso 1 1 calc GR
H28B H 0.7649 0.8559 0.7542 0.047 Uiso 1 1 calc GR
H28C H 0.7926 0.9253 0.8539 0.047 Uiso 1 1 calc GR
C29 C 0.1654(2) 0.8053(2) 0.45789(18) 0.0340(6) Uani 1 1 d .
H29A H 0.1562 0.8564 0.5099 0.041 Uiso 1 1 calc R
H29B H 0.1328 0.7347 0.4571 0.041 Uiso 1 1 calc R
C30 C 0.1030(3) 0.8252(3) 0.37557(19) 0.0387(6) Uani 1 1 d .
H30A H 0.0235 0.8290 0.3774 0.046 Uiso 1 1 calc R
H30B H 0.1412 0.8933 0.3748 0.046 Uiso 1 1 calc R
C31 C 0.1895(3) 0.7731(3) 0.2567(2) 0.0457(7) Uani 1 1 d .
H31A H 0.2653 0.7765 0.2947 0.055 Uiso 1 1 calc R
H31B H 0.1883 0.8422 0.2494 0.055 Uiso 1 1 calc R
C32 C 0.1690(4) 0.6909(3) 0.1685(2) 0.0482(8) Uani 1 1 d .
H32A H 0.0887 0.6793 0.1342 0.058 Uiso 1 1 calc R
H32B H 0.2198 0.7150 0.1360 0.058 Uiso 1 1 calc R
C33 C 0.1593(3) 0.5096(2) 0.1003(2) 0.0404(7) Uani 1 1 d .
H33A H 0.1900 0.5315 0.0563 0.049 Uiso 1 1 calc R
H33B H 0.0748 0.4898 0.0783 0.049 Uiso 1 1 calc R
C34 C 0.2067(3) 0.4162(2) 0.1154(2) 0.0368(6) Uani 1 1 d .
H34A H 0.1939 0.4060 0.1694 0.044 Uiso 1 1 calc R
H34B H 0.1674 0.3523 0.0663 0.044 Uiso 1 1 calc R
N1 N 0.3397(2) 0.5019(2) 0.37810(18) 0.0415(6) Uani 1 1 d .
H1 H 0.2667 0.4976 0.3750 0.050 Uiso 1 1 calc R
N2 N 0.9216(2) 0.5214(2) 0.3671(2) 0.0479(7) Uani 1 1 d .
C35 C 0.8610(3) 0.5866(3) 0.3383(2) 0.0461(7) Uani 1 1 d .
H35 H 0.8957 0.6324 0.3131 0.055 Uiso 1 1 calc R
C36 C 0.7488(2) 0.5884(2) 0.3445(2) 0.0367(6) Uani 1 1 d .
H36 H 0.7085 0.6347 0.3238 0.044 Uiso 1 1 calc R
C37 C 0.6962(2) 0.5201(2) 0.38217(17) 0.0295(5) Uani 1 1 d .
C38 C 0.7617(3) 0.4551(2) 0.4143(2) 0.0390(6) Uani 1 1 d .
H38 H 0.7305 0.4102 0.4418 0.047 Uiso 1 1 calc R
C39 C 0.8738(3) 0.4573(3) 0.4053(2) 0.0483(8) Uani 1 1 d .
H39 H 0.9169 0.4129 0.4265 0.058 Uiso 1 1 calc R
C40 C 0.5729(2) 0.5148(2) 0.38426(16) 0.0276(5) Uani 1 1 d .
C41 C 0.5209(3) 0.6005(2) 0.3813(2) 0.0357(6) Uani 1 1 d .
H41 H 0.5644 0.6635 0.3814 0.043 Uiso 1 1 calc R
C42 C 0.4046(3) 0.5911(2) 0.3781(2) 0.0434(7) Uani 1 1 d .
H42 H 0.3700 0.6484 0.3759 0.052 Uiso 1 1 calc R
C43 C 0.3884(3) 0.4190(2) 0.38300(19) 0.0362(6) Uani 1 1 d .
H43 H 0.3429 0.3577 0.3843 0.043 Uiso 1 1 calc R
C44 C 0.5043(2) 0.4229(2) 0.38619(17) 0.0309(5) Uani 1 1 d .
H44 H 0.5368 0.3648 0.3896 0.037 Uiso 1 1 calc R
P1 P 0.92186(9) 0.80837(9) 0.59409(6) 0.0551(3) Uani 1 1 d .
F1 F 0.87260(19) 0.91017(19) 0.63217(16) 0.0663(6) Uani 1 1 d .
F2 F 0.7905(2) 0.74078(19) 0.5579(2) 0.0856(9) Uani 1 1 d .
F3 F 0.9088(2) 0.8302(2) 0.50360(15) 0.0670(6) Uani 1 1 d .
F4 F 0.9329(4) 0.7845(5) 0.6839(2) 0.170(2) Uani 1 1 d .
F5 F 1.0517(2) 0.8777(4) 0.62859(19) 0.1317(17) Uani 1 1 d .
F6 F 0.9693(3) 0.7065(3) 0.5533(3) 0.1209(14) Uani 1 1 d .
N3 N 1.1203(5) 0.6561(6) 0.9189(5) 0.136(3) Uani 1 1 d .
C45 C 1.0335(5) 0.8126(7) 0.8920(5) 0.131(3) Uani 1 1 d .
H45A H 0.9916 0.7954 0.8308 0.197 Uiso 1 1 calc GR
H45B H 1.0962 0.8730 0.9078 0.197 Uiso 1 1 calc GR
H45C H 0.9814 0.8286 0.9284 0.197 Uiso 1 1 calc GR
C46 C 1.0808(4) 0.7228(7) 0.9054(4) 0.106(2) Uani 1 1 d .
N4 N 1.0959(14) 1.1313(12) 0.9420(8) 0.380(12) Uani 1 1 d .
C47 C 1.1086(5) 1.1094(5) 0.7915(5) 0.112(2) Uani 1 1 d .
H47A H 1.0483 1.1360 0.7603 0.168 Uiso 1 1 calc GR
H47B H 1.1000 1.0353 0.7612 0.168 Uiso 1 1 calc GR
H47C H 1.1836 1.1474 0.7936 0.168 Uiso 1 1 calc GR
C48 C 1.0997(8) 1.1232(7) 0.8759(6) 0.145(3) Uani 1 1 d .
O9 O 0.1208(2) 0.5192(3) 0.3209(2) 0.0673(8) Uani 1 1 d .
H9A H 0.1195 0.5659 0.2949 0.101 Uiso 1 1 d G
H9B H 0.0659 0.5188 0.3460 0.101 Uiso 1 1 d G

loop_
_atom_site_aniso_label
_atom_site_aniso_U_11
_atom_site_aniso_U_22
_atom_site_aniso_U_33
_atom_site_aniso_U_23
_atom_site_aniso_U_13
_atom_site_aniso_U_12
O1 0.0457(11) 0.0259(9) 0.0449(11) 0.0180(8) 0.0202(9) 0.0096(8)
O2 0.0583(13) 0.0260(9) 0.0329(10) 0.0047(8) 0.0165(9) 0.0058(9)
O3 0.0530(12) 0.0245(9) 0.0257(9) 0.0106(7) 0.0158(8) 0.0143(8)
O4 0.0290(9) 0.0406(10) 0.0217(8) 0.0105(7) 0.0089(7) 0.0063(8)
O5 0.0266(9) 0.0446(11) 0.0220(8) 0.0096(8) 0.0046(7) 0.0086(8)
O6 0.0446(12) 0.0417(11) 0.0291(10) 0.0064(9) 0.0058(9) 0.0050(9)
O7 0.0586(13) 0.0381(11) 0.0343(11) 0.0145(9) 0.0124(10) 0.0226(10)
O8 0.0397(11) 0.0318(10) 0.0404(11) 0.0176(8) 0.0136(9) 0.0155(8)
C1 0.0384(13) 0.0238(11) 0.0196(11) 0.0098(9) 0.0094(10) 0.0075(10)
C2 0.0377(13) 0.0228(11) 0.0199(11) 0.0089(9) 0.0082(10) 0.0073(10)
C3 0.0398(14) 0.0276(12) 0.0236(12) 0.0086(10) 0.0037(10) 0.0027(11)
C4 0.0589(18) 0.0238(12) 0.0228(12) 0.0047(10) 0.0060(12) 0.0066(12)
C5 0.0608(18) 0.0269(13) 0.0232(12) 0.0087(10) 0.0141(12) 0.0184(12)
C6 0.0438(15) 0.0286(12) 0.0244(12) 0.0119(10) 0.0139(11) 0.0139(11)
C7 0.0306(12) 0.0229(11) 0.0225(11) 0.0074(9) 0.0111(9) 0.0064(9)
C8 0.0324(13) 0.0331(13) 0.0312(13) 0.0125(11) 0.0149(11) 0.0100(10)
C9 0.0328(12) 0.0235(11) 0.0192(11) 0.0062(9) 0.0099(9) 0.0085(9)
C10 0.0327(12) 0.0235(11) 0.0197(11) 0.0068(9) 0.0086(9) 0.0061(9)
C11 0.0312(12) 0.0271(12) 0.0228(11) 0.0074(9) 0.0081(10) 0.0071(10)
C12 0.0393(14) 0.0248(12) 0.0251(12) 0.0089(10) 0.0110(10) 0.0131(10)
C13 0.0405(14) 0.0206(11) 0.0240(12) 0.0070(9) 0.0115(10) 0.0071(10)
C14 0.0322(12) 0.0230(11) 0.0218(11) 0.0042(9) 0.0102(10) 0.0048(9)
C15 0.0440(16) 0.0278(13) 0.0362(14) 0.0075(11) 0.0197(12) 0.0057(11)
C16 0.063(2) 0.0290(14) 0.0324(14) 0.0084(11) 0.0242(14) 0.0048(13)
C17 0.065(2) 0.0338(15) 0.0330(15) 0.0084(12) 0.0080(14) 0.0187(14)
C18 0.077(2) 0.0321(15) 0.0285(14) 0.0106(12) 0.0119(14) 0.0235(15)
C19 0.0488(16) 0.0262(12) 0.0289(13) 0.0102(10) 0.0191(12) 0.0099(11)
C20 0.0299(13) 0.0331(13) 0.0264(12) 0.0101(10) 0.0103(10) 0.0042(10)
C21 0.0324(13) 0.0236(11) 0.0219(11) 0.0064(9) 0.0109(10) 0.0093(9)
C22 0.0271(12) 0.0240(11) 0.0247(11) 0.0077(9) 0.0090(9) 0.0064(9)
C23 0.0292(12) 0.0200(11) 0.0225(11) 0.0066(9) 0.0077(9) 0.0063(9)
C24 0.0309(12) 0.0198(10) 0.0221(11) 0.0070(9) 0.0109(9) 0.0083(9)
C25 0.0267(12) 0.0224(11) 0.0258(12) 0.0061(9) 0.0091(9) 0.0056(9)
C26 0.0286(12) 0.0246(11) 0.0207(11) 0.0046(9) 0.0044(9) 0.0068(9)
C27 0.0269(12) 0.0244(11) 0.0215(11) 0.0080(9) 0.0064(9) 0.0044(9)
C28 0.0315(13) 0.0341(13) 0.0275(12) 0.0121(11) 0.0064(10) 0.0053(10)
C29 0.0281(13) 0.0420(15) 0.0296(13) 0.0083(11) 0.0069(10) 0.0080(11)
C30 0.0341(14) 0.0449(16) 0.0333(14) 0.0087(12) 0.0035(11) 0.0136(12)
C31 0.060(2) 0.0366(16) 0.0457(17) 0.0157(14) 0.0201(15) 0.0132(14)
C32 0.078(2) 0.0403(17) 0.0402(16) 0.0211(14) 0.0240(16) 0.0281(16)
C33 0.0485(17) 0.0424(16) 0.0336(14) 0.0134(12) 0.0092(13) 0.0207(13)
C34 0.0388(15) 0.0364(14) 0.0391(15) 0.0141(12) 0.0113(12) 0.0146(12)
N1 0.0306(12) 0.0467(15) 0.0508(15) 0.0148(12) 0.0189(11) 0.0094(11)
N2 0.0281(12) 0.0484(16) 0.0575(17) 0.0059(13) 0.0066(12) 0.0078(11)
C35 0.0322(15) 0.0509(18) 0.0516(19) 0.0149(15) 0.0100(13) 0.0026(13)
C36 0.0330(14) 0.0372(15) 0.0392(15) 0.0134(12) 0.0068(12) 0.0076(11)
C37 0.0321(13) 0.0243(12) 0.0273(12) 0.0032(10) 0.0052(10) 0.0055(10)
C38 0.0401(15) 0.0295(14) 0.0442(16) 0.0112(12) 0.0045(13) 0.0092(11)
C39 0.0368(16) 0.0366(16) 0.060(2) 0.0079(15) -0.0020(14) 0.0126(13)
C40 0.0342(13) 0.0240(12) 0.0232(11) 0.0055(9) 0.0074(10) 0.0064(10)
C41 0.0397(15) 0.0276(13) 0.0451(16) 0.0156(12) 0.0163(12) 0.0087(11)
C42 0.0443(17) 0.0359(15) 0.060(2) 0.0184(14) 0.0231(15) 0.0180(13)
C43 0.0417(15) 0.0301(13) 0.0377(15) 0.0098(11) 0.0169(12) 0.0032(11)
C44 0.0388(14) 0.0245(12) 0.0300(13) 0.0083(10) 0.0108(11) 0.0078(10)
P1 0.0525(5) 0.0875(7) 0.0484(5) 0.0332(5) 0.0271(4) 0.0441(5)
F1 0.0532(12) 0.0661(14) 0.0740(15) 0.0043(12) 0.0262(11) 0.0178(11)
F2 0.0811(17) 0.0533(14) 0.143(3) 0.0348(15) 0.0692(18) 0.0135(12)
F3 0.0620(14) 0.0918(18) 0.0544(13) 0.0309(12) 0.0221(11) 0.0134(12)
F4 0.221(5) 0.312(6) 0.105(3) 0.146(4) 0.105(3) 0.202(5)
F5 0.0372(13) 0.240(4) 0.0649(17) -0.028(2) 0.0069(12) 0.0275(19)
F6 0.156(3) 0.137(3) 0.142(3) 0.074(2) 0.091(3) 0.121(3)
N3 0.066(3) 0.179(6) 0.196(7) 0.128(6) 0.026(4) 0.010(3)
C45 0.071(4) 0.241(9) 0.146(6) 0.129(7) 0.053(4) 0.060(5)
C46 0.038(2) 0.182(7) 0.123(5) 0.102(5) 0.017(3) 0.007(3)
N4 0.44(2) 0.378(18) 0.165(9) -0.109(11) 0.183(12) -0.173(16)
C47 0.086(4) 0.095(4) 0.131(6) 0.047(4) -0.024(4) 0.010(3)
C48 0.147(7) 0.138(7) 0.096(5) -0.022(5) 0.019(5) 0.002(5)
O9 0.0390(13) 0.101(2) 0.099(2) 0.0701(19) 0.0356(14) 0.0296(14)

loop_
_atom_type_symbol
_atom_type_description
_atom_type_scat_dispersion_real
_atom_type_scat_dispersion_imag
_atom_type_scat_source
C C 0.0033 0.0016 'International Tables Vol C Tables 4.2.6.8 and 6.1.1.4'
H H 0.0000 0.0000 'International Tables Vol C Tables 4.2.6.8 and 6.1.1.4'
F F 0.0171 0.0103 'International Tables Vol C Tables 4.2.6.8 and 6.1.1.4'
N N 0.0061 0.0033 'International Tables Vol C Tables 4.2.6.8 and 6.1.1.4'
O O 0.0106 0.0060 'International Tables Vol C Tables 4.2.6.8 and 6.1.1.4'
P P 0.1023 0.0942 'International Tables Vol C Tables 4.2.6.8 and 6.1.1.4'

loop_
_geom_angle_atom_site_label_1
_geom_angle_atom_site_label_2
_geom_angle_atom_site_label_3
_geom_angle
_geom_angle_site_symmetry_1
_geom_angle_site_symmetry_3
C13 O1 C15 118.4(2) . .
C16 O2 C17 114.0(2) . .
C18 O3 C19 110.8(2) . .
C21 O4 C20 117.05(19) . .
C26 O5 C29 117.5(2) . .
C31 O6 C30 113.4(2) . .
C33 O7 C32 111.8(2) . .
C12 O8 C34 117.6(2) . .
C2 C1 C7 114.0(2) . .
C6 C1 C2 120.0(2) . .
C6 C1 C7 126.0(2) . .
C1 C2 C27 114.0(2) . 2_666
C3 C2 C1 119.8(2) . .
C3 C2 C27 126.2(2) . 2_666
C2 C3 H3 120.1 . .
C2 C3 C4 119.9(3) . .
C4 C3 H3 120.1 . .
C3 C4 H4 119.9 . .
C5 C4 C3 120.3(3) . .
C5 C4 H4 119.9 . .
C4 C5 H5 119.9 . .
C4 C5 C6 120.2(2) . .
C6 C5 H5 119.9 . .
C1 C6 C5 119.8(3) . .
C1 C6 H6 120.1 . .
C5 C6 H6 120.1 . .
C1 C7 C24 104.55(19) . 2_666
C8 C7 C1 113.8(2) . .
C8 C7 C9 114.3(2) . .
C8 C7 C24 114.1(2) . 2_666
C9 C7 C1 104.7(2) . .
C9 C7 C24 104.29(18) . 2_666
C7 C8 H8A 109.5 . .
C7 C8 H8B 109.5 . .
C7 C8 H8C 109.5 . .
H8A C8 H8B 109.5 . .
H8A C8 H8C 109.5 . .
H8B C8 H8C 109.5 . .
C10 C9 C7 114.6(2) . .
C10 C9 C14 120.2(2) . .
C14 C9 C7 125.2(2) . .
C9 C10 C11 120.8(2) . .
C9 C10 C27 114.1(2) . 2_666
C11 C10 C27 125.2(2) . 2_666
C10 C11 H11 120.4 . .
C12 C11 C10 119.2(2) . .
C12 C11 H11 120.4 . .
O8 C12 C11 124.7(2) . .
O8 C12 C13 115.0(2) . .
C11 C12 C13 120.2(2) . .
O1 C13 C12 115.1(2) . .
O1 C13 C14 124.7(2) . .
C14 C13 C12 120.1(2) . .
C9 C14 H14 120.3 . .
C13 C14 C9 119.3(2) . .
C13 C14 H14 120.3 . .
O1 C15 H15A 110.4 . .
O1 C15 H15B 110.4 . .
O1 C15 C16 106.6(2) . .
H15A C15 H15B 108.6 . .
C16 C15 H15A 110.4 . .
C16 C15 H15B 110.4 . .
O2 C16 C15 112.5(2) . .
O2 C16 H16A 109.1 . .
O2 C16 H16B 109.1 . .
C15 C16 H16A 109.1 . .
C15 C16 H16B 109.1 . .
H16A C16 H16B 107.8 . .
O2 C17 H17A 110.0 . .
O2 C17 H17B 110.0 . .
O2 C17 C18 108.4(3) . .
H17A C17 H17B 108.4 . .
C18 C17 H17A 110.0 . .
C18 C17 H17B 110.0 . .
O3 C18 C17 109.5(2) . .
O3 C18 H18A 109.8 . .
O3 C18 H18B 109.8 . .
C17 C18 H18A 109.8 . .
C17 C18 H18B 109.8 . .
H18A C18 H18B 108.2 . .
O3 C19 H19A 109.8 . .
O3 C19 H19B 109.8 . .
O3 C19 C20 109.6(2) . .
H19A C19 H19B 108.2 . .
C20 C19 H19A 109.8 . .
C20 C19 H19B 109.8 . .
O4 C20 C19 106.9(2) . .
O4 C20 H20A 110.3 . .
O4 C20 H20B 110.3 . .
C19 C20 H20A 110.3 . .
C19 C20 H20B 110.3 . .
H20A C20 H20B 108.6 . .
O4 C21 C22 124.4(2) . .
O4 C21 C26 115.2(2) . .
C22 C21 C26 120.4(2) . .
C21 C22 H22 120.3 . .
C21 C22 C23 119.3(2) . .
C23 C22 H22 120.3 . .
C22 C23 C27 125.4(2) . .
C24 C23 C22 120.3(2) . .
C24 C23 C27 114.2(2) . .
C23 C24 C7 114.1(2) . 2_666
C25 C24 C7 125.5(2) . 2_666
C25 C24 C23 120.4(2) . .
C24 C25 H25 120.2 . .
C24 C25 C26 119.6(2) . .
C26 C25 H25 120.2 . .
O5 C26 C21 115.6(2) . .
O5 C26 C25 124.4(2) . .
C25 C26 C21 119.9(2) . .
C2 C27 C10 104.68(19) 2_666 2_666
C2 C27 C23 104.15(19) 2_666 .
C23 C27 C10 104.03(19) . 2_666
C28 C27 C2 114.0(2) . 2_666
C28 C27 C10 114.1(2) . 2_666
C28 C27 C23 114.7(2) . .
C27 C28 H28A 109.5 . .
C27 C28 H28B 109.5 . .
C27 C28 H28C 109.5 . .
H28A C28 H28B 109.5 . .
H28A C28 H28C 109.5 . .
H28B C28 H28C 109.5 . .
O5 C29 H29A 110.0 . .
O5 C29 H29B 110.0 . .
O5 C29 C30 108.5(2) . .
H29A C29 H29B 108.4 . .
C30 C29 H29A 110.0 . .
C30 C29 H29B 110.0 . .
O6 C30 C29 113.4(2) . .
O6 C30 H30A 108.9 . .
O6 C30 H30B 108.9 . .
C29 C30 H30A 108.9 . .
C29 C30 H30B 108.9 . .
H30A C30 H30B 107.7 . .
O6 C31 H31A 110.0 . .
O6 C31 H31B 110.0 . .
O6 C31 C32 108.6(3) . .
H31A C31 H31B 108.3 . .
C32 C31 H31A 110.0 . .
C32 C31 H31B 110.0 . .
O7 C32 C31 109.3(3) . .
O7 C32 H32A 109.8 . .
O7 C32 H32B 109.8 . .
C31 C32 H32A 109.8 . .
C31 C32 H32B 109.8 . .
H32A C32 H32B 108.3 . .
O7 C33 H33A 109.8 . .
O7 C33 H33B 109.8 . .
O7 C33 C34 109.2(2) . .
H33A C33 H33B 108.3 . .
C34 C33 H33A 109.8 . .
C34 C33 H33B 109.8 . .
O8 C34 C33 107.9(2) . .
O8 C34 H34A 110.1 . .
O8 C34 H34B 110.1 . .
C33 C34 H34A 110.1 . .
C33 C34 H34B 110.1 . .
H34A C34 H34B 108.4 . .
C42 N1 H1 120.0 . .
C42 N1 C43 120.0(3) . .
C43 N1 H1 120.0 . .
C35 N2 C39 119.4(3) . .
N2 C35 H35 118.9 . .
N2 C35 C36 122.2(3) . .
C36 C35 H35 118.9 . .
C35 C36 H36 120.4 . .
C35 C36 C37 119.3(3) . .
C37 C36 H36 120.4 . .
C36 C37 C40 120.6(2) . .
C38 C37 C36 117.8(3) . .
C38 C37 C40 121.5(3) . .
C37 C38 H38 120.2 . .
C39 C38 C37 119.5(3) . .
C39 C38 H38 120.2 . .
N2 C39 C38 121.8(3) . .
N2 C39 H39 119.1 . .
C38 C39 H39 119.1 . .
C41 C40 C37 120.6(2) . .
C41 C40 C44 118.0(2) . .
C44 C40 C37 121.3(2) . .
C40 C41 H41 120.3 . .
C42 C41 C40 119.3(3) . .
C42 C41 H41 120.3 . .
N1 C42 C41 121.8(3) . .
N1 C42 H42 119.1 . .
C41 C42 H42 119.1 . .
N1 C43 H43 119.4 . .
N1 C43 C44 121.2(3) . .
C44 C43 H43 119.4 . .
C40 C44 H44 120.2 . .
C43 C44 C40 119.6(2) . .
C43 C44 H44 120.2 . .
F1 P1 F2 88.42(13) . .
F1 P1 F5 90.79(17) . .
F3 P1 F1 90.68(14) . .
F3 P1 F2 89.05(15) . .
F3 P1 F4 178.9(3) . .
F3 P1 F5 89.65(17) . .
F3 P1 F6 87.85(16) . .
F4 P1 F1 89.71(19) . .
F4 P1 F2 89.9(3) . .
F4 P1 F5 91.4(3) . .
F4 P1 F6 91.7(2) . .
F5 P1 F2 178.5(2) . .
F6 P1 F1 178.40(18) . .
F6 P1 F2 90.93(19) . .
F6 P1 F5 89.8(2) . .
H45A C45 H45B 109.5 . .
H45A C45 H45C 109.5 . .
H45B C45 H45C 109.5 . .
C46 C45 H45A 109.5 . .
C46 C45 H45B 109.5 . .
C46 C45 H45C 109.5 . .
N3 C46 C45 177.3(9) . .
H47A C47 H47B 109.5 . .
H47A C47 H47C 109.5 . .
H47B C47 H47C 109.5 . .
C48 C47 H47A 109.5 . .
C48 C47 H47B 109.5 . .
C48 C47 H47C 109.5 . .
N4 C48 C47 177.0(17) . .
H9A O9 H9B 109.5 . .

loop_
_geom_bond_atom_site_label_1
_geom_bond_atom_site_label_2
_geom_bond_distance
_geom_bond_site_symmetry_2
O1 C13 1.370(3) .
O1 C15 1.426(3) .
O2 C16 1.423(3) .
O2 C17 1.425(4) .
O3 C18 1.413(3) .
O3 C19 1.420(3) .
O4 C20 1.432(3) .
O4 C21 1.371(3) .
O5 C26 1.369(3) .
O5 C29 1.430(3) .
O6 C30 1.428(3) .
O6 C31 1.420(4) .
O7 C32 1.423(3) .
O7 C33 1.419(4) .
O8 C12 1.376(3) .
O8 C34 1.419(3) .
C1 C2 1.405(4) .
C1 C6 1.385(3) .
C1 C7 1.530(3) .
C2 C3 1.387(4) .
C2 C27 1.537(3) 2_666
C3 H3 0.9300 .
C3 C4 1.394(4) .
C4 H4 0.9300 .
C4 C5 1.383(4) .
C5 H5 0.9300 .
C5 C6 1.396(4) .
C6 H6 0.9300 .
C7 C8 1.518(3) .
C7 C9 1.530(3) .
C7 C24 1.538(3) 2_666
C8 H8A 0.9600 .
C8 H8B 0.9600 .
C8 H8C 0.9600 .
C9 C10 1.386(3) .
C9 C14 1.395(3) .
C10 C11 1.389(3) .
C10 C27 1.542(3) 2_666
C11 H11 0.9300 .
C11 C12 1.389(4) .
C12 C13 1.400(4) .
C13 C14 1.388(4) .
C14 H14 0.9300 .
C15 H15A 0.9700 .
C15 H15B 0.9700 .
C15 C16 1.514(4) .
C16 H16A 0.9700 .
C16 H16B 0.9700 .
C17 H17A 0.9700 .
C17 H17B 0.9700 .
C17 C18 1.502(4) .
C18 H18A 0.9700 .
C18 H18B 0.9700 .
C19 H19A 0.9700 .
C19 H19B 0.9700 .
C19 C20 1.503(3) .
C20 H20A 0.9700 .
C20 H20B 0.9700 .
C21 C22 1.390(3) .
C21 C26 1.402(3) .
C22 H22 0.9300 .
C22 C23 1.396(3) .
C23 C24 1.392(3) .
C23 C27 1.540(3) .
C24 C7 1.538(3) 2_666
C24 C25 1.390(3) .
C25 H25 0.9300 .
C25 C26 1.393(3) .
C27 C2 1.537(3) 2_666
C27 C10 1.542(3) 2_666
C27 C28 1.515(3) .
C28 H28A 0.9600 .
C28 H28B 0.9600 .
C28 H28C 0.9600 .
C29 H29A 0.9700 .
C29 H29B 0.9700 .
C29 C30 1.500(4) .
C30 H30A 0.9700 .
C30 H30B 0.9700 .
C31 H31A 0.9700 .
C31 H31B 0.9700 .
C31 C32 1.496(4) .
C32 H32A 0.9700 .
C32 H32B 0.9700 .
C33 H33A 0.9700 .
C33 H33B 0.9700 .
C33 C34 1.507(4) .
C34 H34A 0.9700 .
C34 H34B 0.9700 .
N1 H1 0.8600 .
N1 C42 1.336(4) .
N1 C43 1.341(4) .
N2 C35 1.333(4) .
N2 C39 1.334(5) .
C35 H35 0.9300 .
C35 C36 1.378(4) .
C36 H36 0.9300 .
C36 C37 1.393(4) .
C37 C38 1.388(4) .
C37 C40 1.481(4) .
C38 H38 0.9300 .
C38 C39 1.382(4) .
C39 H39 0.9300 .
C40 C41 1.392(4) .
C40 C44 1.398(4) .
C41 H41 0.9300 .
C41 C42 1.373(4) .
C42 H42 0.9300 .
C43 H43 0.9300 .
C43 C44 1.374(4) .
C44 H44 0.9300 .
P1 F1 1.588(2) .
P1 F2 1.599(3) .
P1 F3 1.563(2) .
P1 F4 1.568(3) .
P1 F5 1.592(3) .
P1 F6 1.587(3) .
N3 C46 1.122(8) .
C45 H45A 0.9600 .
C45 H45B 0.9600 .
C45 H45C 0.9600 .
C45 C46 1.452(10) .
N4 C48 1.065(12) .
C47 H47A 0.9600 .
C47 H47B 0.9600 .
C47 H47C 0.9600 .
C47 C48 1.369(11) .
O9 H9A 0.8498 .
O9 H9B 0.8498 .

loop_
_geom_hbond_atom_site_label_D
_geom_hbond_atom_site_label_H
_geom_hbond_atom_site_label_A
_geom_hbond_distance_DH
_geom_hbond_distance_HA
_geom_hbond_distance_DA
_geom_hbond_angle_DHA
_geom_hbond_site_symmetry_A
N1 H1 O9 0.86 1.88 2.655(4) 149.0 .
O9 H9A O6 0.85 2.45 3.215(4) 149.7 .
O9 H9A O7 0.85 2.32 2.975(3) 134.6 .
O9 H9B N2 0.85 1.84 2.663(4) 162.0 1_455

loop_
_geom_torsion_atom_site_label_1
_geom_torsion_atom_site_label_2
_geom_torsion_atom_site_label_3
_geom_torsion_atom_site_label_4
_geom_torsion
_geom_torsion_site_symmetry_1
_geom_torsion_site_symmetry_4
O1 C13 C14 C9 -179.1(2) . .
O1 C15 C16 O2 63.6(3) . .
O2 C17 C18 O3 -73.4(3) . .
O3 C19 C20 O4 -70.0(3) . .
O4 C21 C22 C23 177.7(2) . .
O4 C21 C26 O5 -1.1(3) . .
O4 C21 C26 C25 -178.5(2) . .
O5 C29 C30 O6 66.9(3) . .
O6 C31 C32 O7 -70.3(4) . .
O7 C33 C34 O8 -76.0(3) . .
O8 C12 C13 O1 -2.7(3) . .
O8 C12 C13 C14 176.1(2) . .
C1 C2 C3 C4 0.0(4) . .
C1 C7 C9 C10 54.8(3) . .
C1 C7 C9 C14 -124.1(2) . .
C2 C1 C6 C5 -0.5(4) . .
C2 C1 C7 C8 179.6(2) . .
C2 C1 C7 C9 -54.9(2) . .
C2 C1 C7 C24 54.5(3) . 2_666
C2 C3 C4 C5 -0.6(4) . .
C3 C4 C5 C6 0.7(4) . .
C4 C5 C6 C1 -0.1(4) . .
C6 C1 C2 C3 0.5(3) . .
C6 C1 C2 C27 -178.9(2) . 2_666
C6 C1 C7 C8 -0.9(3) . .
C6 C1 C7 C9 124.6(2) . .
C6 C1 C7 C24 -126.0(2) . 2_666
C7 C1 C2 C3 -179.9(2) . .
C7 C1 C2 C27 0.6(3) . 2_666
C7 C1 C6 C5 -180.0(2) . .
C7 C9 C10 C11 179.4(2) . .
C7 C9 C10 C27 0.0(3) . 2_666
C7 C9 C14 C13 179.7(2) . .
C7 C24 C25 C26 179.2(2) 2_666 .
C8 C7 C9 C10 180.0(2) . .
C8 C7 C9 C14 1.0(3) . .
C9 C10 C11 C12 -0.6(4) . .
C10 C9 C14 C13 0.8(3) . .
C10 C11 C12 O8 -177.0(2) . .
C10 C11 C12 C13 3.6(4) . .
C11 C12 C13 O1 176.8(2) . .
C11 C12 C13 C14 -4.4(4) . .
C12 O8 C34 C33 175.8(2) . .
C12 C13 C14 C9 2.2(4) . .
C13 O1 C15 C16 -172.5(2) . .
C14 C9 C10 C11 -1.6(4) . .
C14 C9 C10 C27 179.0(2) . 2_666
C15 O1 C13 C12 -175.0(2) . .
C15 O1 C13 C14 6.2(4) . .
C16 O2 C17 C18 -162.9(2) . .
C17 O2 C16 C15 -86.6(3) . .
C18 O3 C19 C20 161.6(3) . .
C19 O3 C18 C17 174.3(3) . .
C20 O4 C21 C22 -10.3(3) . .
C20 O4 C21 C26 168.3(2) . .
C21 O4 C20 C19 -173.7(2) . .
C21 C22 C23 C24 0.7(3) . .
C21 C22 C23 C27 -179.0(2) . .
C22 C21 C26 O5 177.5(2) . .
C22 C21 C26 C25 0.1(4) . .
C22 C23 C24 C7 -179.9(2) . 2_666
C22 C23 C24 C25 0.1(3) . .
C22 C23 C27 C2 125.0(2) . 2_666
C22 C23 C27 C10 -125.6(2) . 2_666
C22 C23 C27 C28 -0.3(3) . .
C23 C24 C25 C26 -0.8(3) . .
C24 C7 C9 C10 -54.8(3) 2_666 .
C24 C7 C9 C14 126.3(2) 2_666 .
C24 C23 C27 C2 -54.8(3) . 2_666
C24 C23 C27 C10 54.7(3) . 2_666
C24 C23 C27 C28 179.9(2) . .
C24 C25 C26 O5 -176.5(2) . .
C24 C25 C26 C21 0.7(4) . .
C26 O5 C29 C30 162.9(2) . .
C26 C21 C22 C23 -0.8(4) . .
C27 C2 C3 C4 179.4(2) 2_666 .
C27 C10 C11 C12 178.7(2) 2_666 .
C27 C23 C24 C7 -0.2(3) . 2_666
C27 C23 C24 C25 179.8(2) . .
C29 O5 C26 C21 -171.6(2) . .
C29 O5 C26 C25 5.7(4) . .
C30 O6 C31 C32 -172.9(2) . .
C31 O6 C30 C29 -96.8(3) . .
C32 O7 C33 C34 169.2(3) . .
C33 O7 C32 C31 172.0(3) . .
C34 O8 C12 C11 -4.2(4) . .
C34 O8 C12 C13 175.2(2) . .
N1 C43 C44 C40 0.0(4) . .
N2 C35 C36 C37 0.0(5) . .
C35 N2 C39 C38 1.3(5) . .
C35 C36 C37 C38 1.9(4) . .
C35 C36 C37 C40 -175.7(3) . .
C36 C37 C38 C39 -2.2(4) . .
C36 C37 C40 C41 -24.6(4) . .
C36 C37 C40 C44 153.2(3) . .
C37 C38 C39 N2 0.7(5) . .
C37 C40 C41 C42 176.2(3) . .
C37 C40 C44 C43 -176.3(2) . .
C38 C37 C40 C41 157.8(3) . .
C38 C37 C40 C44 -24.4(4) . .
C39 N2 C35 C36 -1.7(5) . .
C40 C37 C38 C39 175.4(3) . .
C40 C41 C42 N1 0.2(5) . .
C41 C40 C44 C43 1.5(4) . .
C42 N1 C43 C44 -1.4(5) . .
C43 N1 C42 C41 1.3(5) . .
C44 C40 C41 C42 -1.6(4) . .
